data_4101576
loop_
_publ_author_name
'Denmark, Scott E'
'Montgomery, Justin I'
'Kramps, Laurenz A'

_publ_contact_author
; 
Scott E. Denmark 
University of Illinois 
Department of Chemistry, Box 18-5 
600 South Mathews Avenue 
Urbana, Illinois  61801 
USA 
;
_publ_section_title
;
 Synthesis, X-ray crystallography, and computational analysis of
 1-azafenestranes.
;
_journal_issue 35
_journal_name_full 'Journal of the American Chemical Society'
_journal_page_first 11620
_journal_page_last 11630
_journal_paper_doi 10.1021/ja0632759
_journal_volume 128
_journal_year 2006
_chemical_formula_moiety 'C11 H20 B N O0.09'
_chemical_formula_sum 'C11 H20 B N O0.09'
_chemical_formula_weight 178.53
_chemical_name_systematic
; 
? 
;
_space_group_IT_number 14
_symmetry_cell_setting monoclinic
_symmetry_space_group_name_Hall '-P 2ybc'
_symmetry_space_group_name_H-M 'P 1 21/c 1'
_atom_sites_solution_hydrogens geom
_atom_sites_solution_primary direct
_atom_sites_solution_secondary difmap
_audit_creation_method SHELXL-97
_audit_update_record
; 
2005-02-26   text and data added, srw 
;
_cell_angle_alpha 90.00
_cell_angle_beta 114.826(3)
_cell_angle_gamma 90.00
_cell_formula_units_Z 4
_cell_length_a 14.355(2)
_cell_length_b 6.3934(11)
_cell_length_c 12.899(2)
_cell_measurement_reflns_used 555
_cell_measurement_temperature 193(2)
_cell_measurement_theta_max 20.24
_cell_measurement_theta_min 3.13
_cell_volume 1074.5(3)
_computing_cell_refinement 'SAINT V6.22 (Bruker, 2001)'
_computing_data_collection 'SMART V5.625 (Bruker, 2001)'
_computing_data_reduction 'SAINT V6.22 (Bruker, 2001)'
_computing_molecular_graphics 'SHELXTL V6.12 (Bruker, 2001)'
_computing_publication_material 'CIFTAB (Sheldrick, 2001)'
_computing_structure_refinement 'SHELXTL V6.12 (Bruker, 2001)'
_computing_structure_solution 'SHELXTL V6.12 (Bruker, 2001)'
_diffrn_ambient_temperature 193(2)
_diffrn_measured_fraction_theta_full 0.997
_diffrn_measured_fraction_theta_max 0.997
_diffrn_measurement_device 'Siemens Platform/CCD'
_diffrn_measurement_method 'profile data from \w scans'
_diffrn_radiation_monochromator graphite
_diffrn_radiation_source 'normal-focus sealed tube'
_diffrn_radiation_type MoK\a
_diffrn_radiation_wavelength 0.71073
_diffrn_radiation_wavelength_id g37ea
_diffrn_reflns_av_R_equivalents 0.1469
_diffrn_reflns_av_sigmaI/netI 0.1637
_diffrn_reflns_limit_h_max 17
_diffrn_reflns_limit_h_min -17
_diffrn_reflns_limit_k_max 7
_diffrn_reflns_limit_k_min -7
_diffrn_reflns_limit_l_max 15
_diffrn_reflns_limit_l_min -15
_diffrn_reflns_number 9797
_diffrn_reflns_theta_full 25.34
_diffrn_reflns_theta_max 25.34
_diffrn_reflns_theta_min 3.13
_diffrn_standards_decay_% 11.6
_diffrn_standards_interval_time 407
_diffrn_standards_number 20
_exptl_absorpt_coefficient_mu 0.063
_exptl_absorpt_correction_T_max 0.9975
_exptl_absorpt_correction_T_min 0.9885
_exptl_absorpt_correction_type integration
_exptl_absorpt_process_details '(Bruker, 2001)'
_exptl_crystal_colour colorless
_exptl_crystal_density_diffrn 1.104
_exptl_crystal_density_method 'not measured'
_exptl_crystal_description tabular
_exptl_crystal_F_000 395
_exptl_crystal_id g37ea
_exptl_crystal_preparation
; 
The data crystal was mounted using oil (Parantone-N, Exxon) to a 
0.2 mm cryo-loop (Hampton Research) with the (-1 -1 1) scattering planes 
roughly normal to the spindle axis. 
;
_exptl_crystal_size_max 0.16
_exptl_crystal_size_mid 0.14
_exptl_crystal_size_min 0.04
_refine_diff_density_max 0.111
_refine_diff_density_min -0.146
_refine_diff_density_rms 0.030
_refine_ls_extinction_method none
_refine_ls_goodness_of_fit_ref 0.763
_refine_ls_hydrogen_treatment refall
_refine_ls_matrix_type full
_refine_ls_number_parameters 204
_refine_ls_number_reflns 1964
_refine_ls_number_restraints 0
_refine_ls_restrained_S_all 0.763
_refine_ls_R_factor_all 0.1680
_refine_ls_R_factor_gt 0.0395
_refine_ls_shift/su_max 0.000
_refine_ls_shift/su_mean 0.000
_refine_ls_structure_factor_coef Fsqd
_refine_ls_weighting_details 'calc w=1/[\s^2^(Fo^2^)+(0.0182P)^2^+0.0000P] where P=(Fo^2^+2Fc^2^)/3'
_refine_ls_weighting_scheme calc
_refine_ls_wR_factor_gt 0.0523
_refine_ls_wR_factor_ref 0.0689
_reflns_number_gt 720
_reflns_number_total 1964
_reflns_threshold_expression >2sigma(I)
_cod_data_source_file ja0632759rom20060510_021619.cif
_cod_data_source_block g37ea
_cod_depositor_comments
;
The following automatic conversions were performed:
'_symmetry_cell_setting' value 'Monoclinic' changed to 'monoclinic'
according to '/home/saulius/struct/CIF-dictionaries/cif_core.dic'
dictionary named 'cif_core.dic' version 2.4.1 from 2010-06-29.

Automatic conversion script
Id: cif_fix_enum 1527 2010-12-29 10:47:43Z saulius 
;
_cod_original_sg_symbol_Hall '-P 2ybc '
_cod_original_sg_symbol_H-M 'P 21/c  '
_cod_database_code 4101576

loop_
_symmetry_equiv_pos_as_xyz
'x, y, z'
'-x, y+1/2, -z+1/2'
'-x, -y, -z'
'x, -y-1/2, z-1/2'

loop_
_atom_site_label
_atom_site_type_symbol
_atom_site_fract_x
_atom_site_fract_y
_atom_site_fract_z
_atom_site_U_iso_or_equiv
_atom_site_adp_type
_atom_site_occupancy
_atom_site_symmetry_multiplicity
_atom_site_calc_flag
_atom_site_refinement_flags
_atom_site_disorder_assembly
_atom_site_disorder_group
B1 B 0.3344(3) 1.0353(6) 0.5908(3) 0.0513(9) Uani 1 1 d . . .
H1A H 0.416(2) 1.009(4) 0.598(2) 0.062(11) Uiso 0.913(6) 1 d P A 1
H1B H 0.3231(11) 1.215(3) 0.6015(12) 0.046(6) Uiso 1 1 d . . .
H1C H 0.2679(13) 0.958(3) 0.5145(15) 0.060(6) Uiso 1 1 d . . .
C1 C 0.23962(15) 0.9200(4) 0.72489(17) 0.0298(6) Uani 1 1 d . . .
C2 C 0.41786(19) 1.0119(5) 0.8133(2) 0.0489(8) Uani 1 1 d . . .
H2A H 0.4806(14) 0.922(3) 0.8374(15) 0.052(7) Uiso 1 1 d . . .
H2B H 0.4282(14) 1.159(3) 0.7897(15) 0.062(8) Uiso 1 1 d . . .
C3 C 0.37042(19) 1.0226(5) 0.9006(2) 0.0510(8) Uani 1 1 d . A .
H3A H 0.4036(13) 1.133(3) 0.9544(15) 0.035(7) Uiso 1 1 d . . .
H3B H 0.3826(13) 0.875(3) 0.9435(15) 0.054(8) Uiso 1 1 d . . .
C4 C 0.25980(18) 1.0651(4) 0.82225(19) 0.0401(6) Uani 1 1 d . A .
H4 H 0.2536(12) 1.208(3) 0.7900(14) 0.041(7) Uiso 1 1 d . . .
C5 C 0.1640(2) 1.0293(6) 0.8419(2) 0.0559(9) Uani 1 1 d . . .
H5A H 0.1677(16) 0.896(3) 0.8813(17) 0.062(9) Uiso 1 1 d . . .
H5B H 0.1522(15) 1.134(3) 0.8841(17) 0.061(9) Uiso 1 1 d . . .
C6 C 0.0792(2) 1.0194(5) 0.7189(2) 0.0475(7) Uani 1 1 d . A .
H6A H 0.0248(14) 0.916(3) 0.7123(15) 0.053(7) Uiso 1 1 d . . .
H6B H 0.0459(14) 1.158(3) 0.6965(16) 0.062(8) Uiso 1 1 d . . .
C7 C 0.13024(16) 0.9568(4) 0.63721(19) 0.0373(6) Uani 1 1 d . A .
H7 H 0.1264(12) 1.077(3) 0.5854(14) 0.034(6) Uiso 1 1 d . . .
C8 C 0.0936(2) 0.7496(4) 0.5755(2) 0.0500(8) Uani 1 1 d . . .
H8A H 0.0154(15) 0.740(3) 0.5411(15) 0.066(7) Uiso 1 1 d . . .
H8B H 0.1182(12) 0.739(3) 0.5143(14) 0.041(7) Uiso 1 1 d . . .
C9 C 0.14817(19) 0.5824(5) 0.6661(2) 0.0504(7) Uani 1 1 d . A .
H9A H 0.1564(15) 0.452(3) 0.6297(17) 0.064(8) Uiso 1 1 d . . .
H9B H 0.1072(14) 0.556(3) 0.7151(15) 0.058(7) Uiso 1 1 d . . .
C10 C 0.24992(18) 0.6799(4) 0.7440(2) 0.0376(7) Uani 1 1 d . A .
H10 H 0.2779(13) 0.635(3) 0.8254(15) 0.043(7) Uiso 1 1 d . . .
C11 C 0.3370(2) 0.6851(4) 0.7041(3) 0.0434(7) Uani 1 1 d . . .
H11A H 0.3156(14) 0.633(3) 0.6285(18) 0.055(8) Uiso 1 1 d . . .
H11B H 0.4084(15) 0.630(3) 0.7608(16) 0.061(7) Uiso 1 1 d . . .
N1 N 0.33625(13) 0.9235(3) 0.70248(13) 0.0360(5) Uani 1 1 d . A .
O1 O 0.4289(11) 0.991(3) 0.5572(15) 0.022(6) Uiso 0.087(6) 1 d P A 2
H1 H 0.4792 1.0655 0.5979 0.033 Uiso 0.087(6) 1 calc PR A 2

loop_
_atom_site_aniso_label
_atom_site_aniso_U_11
_atom_site_aniso_U_22
_atom_site_aniso_U_33
_atom_site_aniso_U_23
_atom_site_aniso_U_13
_atom_site_aniso_U_12
B1 0.060(2) 0.057(3) 0.048(2) 0.0016(19) 0.0329(18) -0.008(2)
C1 0.0290(14) 0.0307(17) 0.0345(14) 0.0019(13) 0.0180(12) 0.0026(13)
C2 0.0417(18) 0.054(2) 0.0480(17) -0.0018(16) 0.0157(15) -0.0018(17)
C3 0.0493(19) 0.064(2) 0.0348(16) -0.0110(18) 0.0131(15) 0.0017(17)
C4 0.0476(18) 0.0410(19) 0.0338(15) 0.0009(16) 0.0191(13) 0.0054(16)
C5 0.0594(19) 0.070(3) 0.050(2) -0.001(2) 0.0347(16) 0.0125(19)
C6 0.0424(18) 0.047(2) 0.0593(19) 0.0028(17) 0.0275(15) 0.0064(17)
C7 0.0390(16) 0.0335(17) 0.0373(15) 0.0065(15) 0.0139(13) 0.0063(14)
C8 0.0399(17) 0.050(2) 0.0554(18) -0.0069(17) 0.0153(16) 0.0005(16)
C9 0.0481(17) 0.039(2) 0.066(2) -0.0002(18) 0.0260(16) 0.0013(16)
C10 0.0364(15) 0.0376(19) 0.0392(17) 0.0078(14) 0.0162(14) 0.0055(14)
C11 0.0430(17) 0.037(2) 0.052(2) -0.0009(16) 0.0218(16) 0.0049(15)
N1 0.0372(12) 0.0383(15) 0.0333(12) 0.0003(11) 0.0156(10) -0.0020(11)

loop_
_atom_type_symbol
_atom_type_description
_atom_type_scat_dispersion_real
_atom_type_scat_dispersion_imag
_atom_type_scat_source
C C 0.0033 0.0016 'International Tables Vol C Tables 4.2.6.8 and 6.1.1.4'
H H 0.0000 0.0000 'International Tables Vol C Tables 4.2.6.8 and 6.1.1.4'
B B 0.0013 0.0007 'International Tables Vol C Tables 4.2.6.8 and 6.1.1.4'
N N 0.0061 0.0033 'International Tables Vol C Tables 4.2.6.8 and 6.1.1.4'
O O 0.0106 0.0060 'International Tables Vol C Tables 4.2.6.8 and 6.1.1.4'

loop_
_exptl_crystal_face_index_h
_exptl_crystal_face_index_k
_exptl_crystal_face_index_l
_exptl_crystal_face_perp_dist
0.00 0.00 1.00 0.0200
0.00 0.00 -1.00 0.0200
1.00 -1.00 -1.00 0.0700
-1.00 1.00 1.00 0.0700
-1.00 0.00 0.00 0.0800
1.00 0.00 0.00 0.0800

loop_
_geom_angle_atom_site_label_1
_geom_angle_atom_site_label_2
_geom_angle_atom_site_label_3
_geom_angle
N1 B1 O1 117.8(7)
N1 B1 H1A 103.3(15)
N1 B1 H1B 106.3(8)
O1 B1 H1B 112.1(10)
H1A B1 H1B 108.7(15)
N1 B1 H1C 105.7(9)
O1 B1 H1C 100.6(11)
H1A B1 H1C 117.2(16)
H1B B1 H1C 114.3(12)
C4 C1 C7 107.79(18)
C4 C1 N1 106.21(17)
C7 C1 N1 126.30(18)
C4 C1 C10 120.69(19)
C7 C1 C10 105.76(19)
N1 C1 C10 90.65(16)
N1 C2 C3 107.4(2)
N1 C2 H2A 108.4(11)
C3 C2 H2A 114.5(11)
N1 C2 H2B 102.2(11)
C3 C2 H2B 110.0(12)
H2A C2 H2B 113.3(16)
C4 C3 C2 100.50(19)
C4 C3 H3A 114.4(11)
C2 C3 H3A 108.8(11)
C4 C3 H3B 113.8(10)
C2 C3 H3B 108.1(10)
H3A C3 H3B 110.6(15)
C1 C4 C3 103.34(19)
C1 C4 C5 100.2(2)
C3 C4 C5 129.4(2)
C1 C4 H4 105.6(10)
C3 C4 H4 109.3(10)
C5 C4 H4 106.3(10)
C4 C5 C6 102.4(2)
C4 C5 H5A 111.2(13)
C6 C5 H5A 110.2(13)
C4 C5 H5B 113.1(14)
C6 C5 H5B 112.1(13)
H5A C5 H5B 108.0(18)
C5 C6 C7 108.2(2)
C5 C6 H6A 111.4(11)
C7 C6 H6A 110.0(11)
C5 C6 H6B 109.8(12)
C7 C6 H6B 109.6(12)
H6A C6 H6B 107.8(15)
C1 C7 C8 106.1(2)
C1 C7 C6 99.65(18)
C8 C7 C6 114.7(2)
C1 C7 H7 111.4(10)
C8 C7 H7 114.0(10)
C6 C7 H7 110.0(10)
C7 C8 C9 104.7(2)
C7 C8 H8A 110.9(12)
C9 C8 H8A 113.8(12)
C7 C8 H8B 108.4(11)
C9 C8 H8B 108.6(11)
H8A C8 H8B 110.2(14)
C10 C9 C8 105.1(2)
C10 C9 H9A 112.8(12)
C8 C9 H9A 110.5(12)
C10 C9 H9B 107.3(10)
C8 C9 H9B 109.7(11)
H9A C9 H9B 111.2(17)
C9 C10 C11 118.6(2)
C9 C10 C1 107.5(2)
C11 C10 C1 87.82(18)
C9 C10 H10 115.5(10)
C11 C10 H10 109.5(10)
C1 C10 H10 115.0(10)
N1 C11 C10 91.39(18)
N1 C11 H11A 109.7(12)
C10 C11 H11A 112.1(12)
N1 C11 H11B 110.4(10)
C10 C11 H11B 117.2(10)
H11A C11 H11B 113.7(16)
C11 N1 C2 111.04(19)
C11 N1 C1 89.10(17)
C2 N1 C1 103.21(16)
C11 N1 B1 117.2(2)
C2 N1 B1 113.2(2)
C1 N1 B1 120.23(19)
B1 O1 H1 109.5

loop_
_geom_bond_atom_site_label_1
_geom_bond_atom_site_label_2
_geom_bond_distance
B1 N1 1.599(3)
B1 O1 1.612(16)
B1 H1A 1.15(3)
B1 H1B 1.174(18)
B1 H1C 1.155(17)
C1 C4 1.489(3)
C1 C7 1.520(3)
C1 N1 1.531(2)
C1 C10 1.552(3)
C2 N1 1.526(3)
C2 C3 1.543(3)
C2 H2A 1.001(18)
C2 H2B 1.02(2)
C3 C4 1.506(3)
C3 H3A 0.965(16)
C3 H3B 1.072(18)
C4 C5 1.517(3)
C4 H4 0.993(18)
C5 C6 1.542(3)
C5 H5A 0.984(19)
C5 H5B 0.92(2)
C6 C7 1.568(3)
C6 H6A 1.000(19)
C6 H6B 0.99(2)
C7 C8 1.521(3)
C7 H7 1.002(17)
C8 C9 1.535(3)
C8 H8A 1.021(18)
C8 H8B 0.993(17)
C9 C10 1.516(3)
C9 H9A 0.99(2)
C9 H9B 1.041(18)
C10 C11 1.539(3)
C10 H10 0.995(17)
C11 N1 1.524(3)
C11 H11A 0.95(2)
C11 H11B 1.04(2)
O1 H1A 0.64(3)
O1 H1 0.8400

loop_
_geom_hbond_atom_site_label_D
_geom_hbond_atom_site_label_H
_geom_hbond_atom_site_label_A
_geom_hbond_distance_DH
_geom_hbond_distance_HA
_geom_hbond_distance_DA
_geom_hbond_angle_DHA
_geom_hbond_site_symmetry_A
O1 H1 O1 0.84 2.84 2.98(3) 91.2 3_676

loop_
_geom_torsion_atom_site_label_1
_geom_torsion_atom_site_label_2
_geom_torsion_atom_site_label_3
_geom_torsion_atom_site_label_4
_geom_torsion
N1 C2 C3 C4 -32.1(3)
C7 C1 C4 C3 -177.5(2)
N1 C1 C4 C3 -39.8(2)
C10 C1 C4 C3 61.0(3)
C7 C1 C4 C5 47.5(2)
N1 C1 C4 C5 -174.7(2)
C10 C1 C4 C5 -74.0(3)
C2 C3 C4 C1 43.3(3)
C2 C3 C4 C5 158.9(3)
C1 C4 C5 C6 -41.4(3)
C3 C4 C5 C6 -158.3(3)
C4 C5 C6 C7 23.2(3)
C4 C1 C7 C8 -151.18(19)
N1 C1 C7 C8 82.0(3)
C10 C1 C7 C8 -20.8(2)
C4 C1 C7 C6 -31.9(2)
N1 C1 C7 C6 -158.7(2)
C10 C1 C7 C6 98.5(2)
C5 C6 C7 C1 4.4(3)
C5 C6 C7 C8 117.1(3)
C1 C7 C8 C9 32.6(2)
C6 C7 C8 C9 -76.4(3)
C7 C8 C9 C10 -31.5(3)
C8 C9 C10 C11 -78.6(3)
C8 C9 C10 C1 18.7(3)
C4 C1 C10 C9 123.6(2)
C7 C1 C10 C9 1.2(3)
N1 C1 C10 C9 -127.03(19)
C4 C1 C10 C11 -117.0(2)
C7 C1 C10 C11 120.53(19)
N1 C1 C10 C11 -7.67(18)
C9 C10 C11 N1 116.5(2)
C1 C10 C11 N1 7.70(18)
C10 C11 N1 C2 96.0(2)
C10 C11 N1 C1 -7.80(18)
C10 C11 N1 B1 -131.7(2)
C3 C2 N1 C11 -85.5(3)
C3 C2 N1 C1 8.7(3)
C3 C2 N1 B1 140.3(2)
C4 C1 N1 C11 130.1(2)
C7 C1 N1 C11 -102.5(3)
C10 C1 N1 C11 7.74(18)
C4 C1 N1 C2 18.7(2)
C7 C1 N1 C2 146.1(2)
C10 C1 N1 C2 -103.68(19)
C4 C1 N1 B1 -108.6(2)
C7 C1 N1 B1 18.8(4)
C10 C1 N1 B1 129.0(2)
O1 B1 N1 C11 -60.6(8)
O1 B1 N1 C2 70.7(7)
O1 B1 N1 C1 -166.8(7)
